data_1511897
loop_
_publ_author_name
'Newhouse, Timothy R.'
'Kaib, Philip S. J.'
'Gross, Andrew W.'
'Corey, E. J.'

_publ_section_title
;
 Versatile Approaches for the Synthesis of Fused-Ring \g-Lactones
 Utilizing Cyclopropane Intermediates
;
_journal_issue 7
_journal_name_full 'Organic Letters'
_journal_page_first 1591
_journal_paper_doi 10.1021/ol400362t
_journal_volume 15
_journal_year 2013
_chemical_absolute_configuration ad
_chemical_formula_sum 'C9 H10 O4'
_chemical_formula_weight 182.17
_chemical_name_systematic
; 
 ? 
;
_space_group_IT_number 4
_symmetry_cell_setting monoclinic
_symmetry_space_group_name_Hall 'P 2yb'
_symmetry_space_group_name_H-M 'P 1 21 1'
_atom_sites_solution_hydrogens geom
_atom_sites_solution_primary direct
_atom_sites_solution_secondary difmap
_audit_creation_method SHELXL-97
_cell_angle_alpha 90.00
_cell_angle_beta 95.3950(10)
_cell_angle_gamma 90.00
_cell_formula_units_Z 4
_cell_length_a 11.2375(3)
_cell_length_b 6.12530(10)
_cell_length_c 11.8492(3)
_cell_measurement_reflns_used 9958
_cell_measurement_temperature 100(2)
_cell_measurement_theta_max 65.8
_cell_measurement_theta_min 3.73
_cell_volume 812.00(3)
_computing_cell_refinement 'SAINT 7.46A (Bruker-AXS, 2009)'
_computing_data_collection 'APEX2 v2009.3.0 (Bruker-AXS, 2009)'
_computing_data_reduction 'SAINT 7.46A (Bruker-AXS, 2009)'
_computing_molecular_graphics 'Bruker SHELXTL (Sheldrick, 2008)'
_computing_publication_material 'Bruker SHELXTL (Sheldrick, 2008)'
_computing_structure_refinement 'SHELXL-97 (Sheldrick, 2008)'
_computing_structure_solution 'SHELXS-97 (Sheldrick, 2008)'
_diffrn_ambient_temperature 100(2)
_diffrn_measured_fraction_theta_full 0.990
_diffrn_measured_fraction_theta_max 0.991
_diffrn_measurement_device_type
;
Bruker D8 goniometer with CCD area detector  
;
_diffrn_measurement_method 'omega and phi scans'
_diffrn_radiation_monochromator graphite
_diffrn_radiation_source 'I\mS microfocus tube'
_diffrn_radiation_type CuK\a
_diffrn_radiation_wavelength 1.54178
_diffrn_reflns_av_R_equivalents 0.0302
_diffrn_reflns_av_sigmaI/netI 0.0140
_diffrn_reflns_limit_h_max 13
_diffrn_reflns_limit_h_min -13
_diffrn_reflns_limit_k_max 7
_diffrn_reflns_limit_k_min -7
_diffrn_reflns_limit_l_max 12
_diffrn_reflns_limit_l_min -13
_diffrn_reflns_number 19031
_diffrn_reflns_theta_full 66.22
_diffrn_reflns_theta_max 66.22
_diffrn_reflns_theta_min 3.75
_exptl_absorpt_coefficient_mu 1.001
_exptl_absorpt_correction_T_max 0.8404
_exptl_absorpt_correction_T_min 0.7401
_exptl_absorpt_correction_type multi-scan
_exptl_absorpt_process_details SADABS
_exptl_crystal_colour colorless
_exptl_crystal_density_diffrn 1.490
_exptl_crystal_density_method 'not measured'
_exptl_crystal_description plate
_exptl_crystal_F_000 384
_exptl_crystal_size_max 0.32
_exptl_crystal_size_mid 0.20
_exptl_crystal_size_min 0.18
_refine_diff_density_max 0.157
_refine_diff_density_min -0.164
_refine_diff_density_rms 0.033
_refine_ls_abs_structure_details 'Flack H D (1983), Acta Cryst. A39, 876-881'
_refine_ls_abs_structure_Flack -0.09(12)
_refine_ls_extinction_method none
_refine_ls_goodness_of_fit_ref 1.058
_refine_ls_hydrogen_treatment constr
_refine_ls_matrix_type full
_refine_ls_number_parameters 235
_refine_ls_number_reflns 2716
_refine_ls_number_restraints 1
_refine_ls_restrained_S_all 1.058
_refine_ls_R_factor_all 0.0224
_refine_ls_R_factor_gt 0.0224
_refine_ls_shift/su_max 0.000
_refine_ls_shift/su_mean 0.000
_refine_ls_structure_factor_coef Fsqd
_refine_ls_weighting_details 'calc w=1/[\s^2^(Fo^2^)+(0.0297P)^2^+0.1920P] where P=(Fo^2^+2Fc^2^)/3'
_refine_ls_weighting_scheme calc
_refine_ls_wR_factor_gt 0.0573
_refine_ls_wR_factor_ref 0.0574
_reflns_number_gt 2703
_reflns_number_total 2716
_reflns_threshold_expression >2sigma(I)
_cod_data_source_file ol400362t_si_003.cif
_cod_data_source_block 4-236-10
_cod_depositor_comments
;
The following automatic conversions were performed:

'_symmetry_cell_setting' value 'Monoclinic' changed to 'monoclinic'
according to /home/saulius/struct/CIF-dictionaries/cif_core.dic
dictionary named 'cif_core.dic' version 2.4.2 from 2011-04-26.

Automatic conversion script
Id: cif_fix_values 1891 2012-01-12 08:04:46Z andrius 
;
_cod_original_sg_symbol_H-M P21
_cod_database_code 1511897

loop_
_symmetry_equiv_pos_as_xyz
'x, y, z'
'-x, y+1/2, -z'

loop_
_atom_site_label
_atom_site_type_symbol
_atom_site_fract_x
_atom_site_fract_y
_atom_site_fract_z
_atom_site_U_iso_or_equiv
_atom_site_adp_type
_atom_site_occupancy
_atom_site_symmetry_multiplicity
_atom_site_calc_flag
_atom_site_refinement_flags
C1 C -0.84465(11) -0.0704(2) -0.34577(11) 0.0198(3) Uani 1 1 d .
H1 H -0.8738 0.0336 -0.2894 0.024 Uiso 1 1 calc R
C2 C -0.88989(12) 0.0049(2) -0.46343(12) 0.0236(3) Uani 1 1 d .
H2A H -0.8826 0.1657 -0.4677 0.028 Uiso 1 1 calc R
H2B H -0.9756 -0.0327 -0.4781 0.028 Uiso 1 1 calc R
C3 C -0.82120(12) -0.0988(3) -0.55446(11) 0.0250(3) Uani 1 1 d .
H3A H -0.8561 -0.0523 -0.6305 0.030 Uiso 1 1 calc R
H3B H -0.8265 -0.2598 -0.5500 0.030 Uiso 1 1 calc R
C4 C -0.69075(12) -0.0272(3) -0.53609(11) 0.0237(3) Uani 1 1 d .
H4A H -0.6468 -0.0856 -0.5981 0.028 Uiso 1 1 calc R
H4B H -0.6866 0.1341 -0.5388 0.028 Uiso 1 1 calc R
C5 C -0.63139(12) -0.1061(2) -0.42361(11) 0.0214(3) Uani 1 1 d .
H5 H -0.5566 -0.0198 -0.4050 0.026 Uiso 1 1 calc R
C6 C -0.70723(11) -0.0956(2) -0.32087(11) 0.0187(3) Uani 1 1 d .
H6 H -0.6752 0.0198 -0.2665 0.022 Uiso 1 1 calc R
C7 C -0.81624(12) -0.4184(2) -0.26952(11) 0.0196(3) Uani 1 1 d .
C8 C -0.69144(11) -0.3204(2) -0.26603(11) 0.0193(3) Uani 1 1 d .
H8 H -0.6518 -0.3116 -0.1870 0.023 Uiso 1 1 calc R
C9 C -0.61871(13) -0.4533(2) -0.34295(13) 0.0231(3) Uani 1 1 d .
O1 O -0.89526(8) -0.28680(16) -0.32723(8) 0.0212(2) Uani 1 1 d .
O2 O -0.59885(9) -0.33660(16) -0.43509(8) 0.0251(2) Uani 1 1 d .
O3 O -0.84391(8) -0.59095(16) -0.23158(8) 0.0242(2) Uani 1 1 d .
O4 O -0.58495(9) -0.63819(16) -0.32923(9) 0.0299(3) Uani 1 1 d .
C11 C -0.36336(11) -0.0354(2) -0.14895(11) 0.0207(3) Uani 1 1 d .
H11 H -0.4269 0.0767 -0.1419 0.025 Uiso 1 1 calc R
C12 C -0.30248(12) 0.0121(3) -0.25501(12) 0.0252(3) Uani 1 1 d .
H12A H -0.2890 0.1713 -0.2607 0.030 Uiso 1 1 calc R
H12B H -0.3555 -0.0335 -0.3223 0.030 Uiso 1 1 calc R
C13 C -0.18373(12) -0.1059(3) -0.25490(11) 0.0248(3) Uani 1 1 d .
H13A H -0.1493 -0.0804 -0.3276 0.030 Uiso 1 1 calc R
H13B H -0.1958 -0.2649 -0.2463 0.030 Uiso 1 1 calc R
C14 C -0.09895(12) -0.0210(3) -0.15732(11) 0.0233(3) Uani 1 1 d .
H14A H -0.0198 -0.0908 -0.1599 0.028 Uiso 1 1 calc R
H14B H -0.0886 0.1385 -0.1660 0.028 Uiso 1 1 calc R
C15 C -0.14495(11) -0.0671(2) -0.04376(11) 0.0202(3) Uani 1 1 d .
H15 H -0.1019 0.0297 0.0146 0.024 Uiso 1 1 calc R
C16 C -0.28129(11) -0.0428(2) -0.03634(11) 0.0178(3) Uani 1 1 d .
H16 H -0.2976 0.0858 0.0119 0.021 Uiso 1 1 calc R
C17 C -0.40687(11) -0.3642(2) -0.06390(11) 0.0206(3) Uani 1 1 d .
C18 C -0.31678(11) -0.2528(2) 0.02051(11) 0.0177(3) Uani 1 1 d .
H18 H -0.3494 -0.2252 0.0948 0.021 Uiso 1 1 calc R
C19 C -0.20513(12) -0.3943(2) 0.03286(11) 0.0188(3) Uani 1 1 d .
O5 O -0.41996(8) -0.25085(16) -0.16104(8) 0.0232(2) Uani 1 1 d .
O6 O -0.11648(8) -0.29551(17) -0.01440(8) 0.0215(2) Uani 1 1 d .
O7 O -0.45773(8) -0.53384(17) -0.05185(8) 0.0272(2) Uani 1 1 d .
O8 O -0.19577(8) -0.57345(16) 0.07418(8) 0.0230(2) Uani 1 1 d .

loop_
_atom_site_aniso_label
_atom_site_aniso_U_11
_atom_site_aniso_U_22
_atom_site_aniso_U_33
_atom_site_aniso_U_23
_atom_site_aniso_U_13
_atom_site_aniso_U_12
C1 0.0204(6) 0.0178(7) 0.0217(6) -0.0004(6) 0.0038(5) -0.0012(5)
C2 0.0214(7) 0.0231(7) 0.0260(7) 0.0042(6) -0.0001(5) 0.0007(6)
C3 0.0277(7) 0.0280(8) 0.0187(7) 0.0017(6) -0.0005(5) -0.0029(6)
C4 0.0265(7) 0.0256(8) 0.0196(7) -0.0003(6) 0.0051(5) -0.0036(6)
C5 0.0213(7) 0.0191(7) 0.0243(7) -0.0032(6) 0.0042(5) -0.0015(6)
C6 0.0197(6) 0.0190(7) 0.0171(6) -0.0020(6) 0.0002(5) -0.0021(5)
C7 0.0231(7) 0.0205(7) 0.0152(6) -0.0020(6) 0.0013(5) 0.0004(6)
C8 0.0196(6) 0.0194(7) 0.0186(6) 0.0005(6) 0.0002(5) -0.0013(6)
C9 0.0182(7) 0.0228(8) 0.0284(8) -0.0010(6) 0.0023(5) -0.0025(6)
O1 0.0189(4) 0.0204(5) 0.0239(5) 0.0019(4) 0.0011(4) -0.0019(4)
O2 0.0276(5) 0.0216(5) 0.0273(5) -0.0014(4) 0.0087(4) 0.0010(4)
O3 0.0266(5) 0.0197(5) 0.0262(5) 0.0028(4) 0.0031(4) -0.0040(4)
O4 0.0282(6) 0.0201(6) 0.0424(6) -0.0003(5) 0.0086(5) 0.0017(4)
C11 0.0174(6) 0.0207(7) 0.0236(7) 0.0006(6) 0.0005(5) -0.0002(5)
C12 0.0234(7) 0.0318(8) 0.0197(7) 0.0044(6) -0.0009(5) -0.0010(6)
C13 0.0249(7) 0.0304(8) 0.0198(7) 0.0018(6) 0.0056(5) -0.0011(6)
C14 0.0174(6) 0.0287(8) 0.0244(7) 0.0060(6) 0.0046(5) -0.0020(6)
C15 0.0181(6) 0.0199(7) 0.0219(7) 0.0010(6) -0.0009(5) -0.0019(6)
C16 0.0178(6) 0.0182(7) 0.0176(6) -0.0004(5) 0.0016(5) -0.0003(5)
C17 0.0144(6) 0.0235(8) 0.0241(7) -0.0018(6) 0.0035(5) 0.0008(6)
C18 0.0171(6) 0.0171(7) 0.0192(6) -0.0009(5) 0.0025(5) 0.0002(5)
C19 0.0180(6) 0.0218(7) 0.0164(6) -0.0031(6) 0.0005(5) -0.0018(5)
O5 0.0193(5) 0.0273(6) 0.0222(5) -0.0004(4) -0.0016(4) -0.0047(4)
O6 0.0160(4) 0.0246(5) 0.0241(5) 0.0037(4) 0.0031(3) 0.0015(4)
O7 0.0211(5) 0.0244(6) 0.0363(6) -0.0012(5) 0.0031(4) -0.0064(4)
O8 0.0230(5) 0.0196(5) 0.0261(5) 0.0023(4) 0.0002(4) 0.0008(4)

loop_
_atom_type_symbol
_atom_type_description
_atom_type_scat_dispersion_real
_atom_type_scat_dispersion_imag
_atom_type_scat_source
C C 0.0181 0.0091 'International Tables Vol C Tables 4.2.6.8 and 6.1.1.4'
H H 0.0000 0.0000 'International Tables Vol C Tables 4.2.6.8 and 6.1.1.4'
O O 0.0492 0.0322 'International Tables Vol C Tables 4.2.6.8 and 6.1.1.4'

loop_
_geom_angle_atom_site_label_1
_geom_angle_atom_site_label_2
_geom_angle_atom_site_label_3
_geom_angle
O1 C1 C2 108.20(11)
O1 C1 C6 105.91(11)
C2 C1 C6 116.64(11)
O1 C1 H1 108.6
C2 C1 H1 108.6
C6 C1 H1 108.6
C1 C2 C3 112.17(11)
C1 C2 H2A 109.2
C3 C2 H2A 109.2
C1 C2 H2B 109.2
C3 C2 H2B 109.2
H2A C2 H2B 107.9
C2 C3 C4 108.86(11)
C2 C3 H3A 109.9
C4 C3 H3A 109.9
C2 C3 H3B 109.9
C4 C3 H3B 109.9
H3A C3 H3B 108.3
C5 C4 C3 111.85(11)
C5 C4 H4A 109.2
C3 C4 H4A 109.2
C5 C4 H4B 109.2
C3 C4 H4B 109.2
H4A C4 H4B 107.9
O2 C5 C4 108.57(11)
O2 C5 C6 105.81(11)
C4 C5 C6 116.67(11)
O2 C5 H5 108.5
C4 C5 H5 108.5
C6 C5 H5 108.5
C8 C6 C5 104.26(11)
C8 C6 C1 104.17(11)
C5 C6 C1 117.70(11)
C8 C6 H6 110.1
C5 C6 H6 110.1
C1 C6 H6 110.1
O3 C7 O1 122.59(12)
O3 C7 C8 127.39(13)
O1 C7 C8 109.96(11)
C9 C8 C7 108.59(11)
C9 C8 C6 106.03(11)
C7 C8 C6 105.92(11)
C9 C8 H8 112.0
C7 C8 H8 112.0
C6 C8 H8 112.0
O4 C9 O2 122.57(14)
O4 C9 C8 127.32(14)
O2 C9 C8 110.08(12)
C7 O1 C1 111.89(10)
C9 O2 C5 112.03(10)
O5 C11 C12 108.52(11)
O5 C11 C16 105.99(11)
C12 C11 C16 116.20(10)
O5 C11 H11 108.6
C12 C11 H11 108.6
C16 C11 H11 108.6
C11 C12 C13 111.93(11)
C11 C12 H12A 109.2
C13 C12 H12A 109.2
C11 C12 H12B 109.2
C13 C12 H12B 109.2
H12A C12 H12B 107.9
C12 C13 C14 109.04(12)
C12 C13 H13A 109.9
C14 C13 H13A 109.9
C12 C13 H13B 109.9
C14 C13 H13B 109.9
H13A C13 H13B 108.3
C15 C14 C13 111.77(11)
C15 C14 H14A 109.3
C13 C14 H14A 109.3
C15 C14 H14B 109.3
C13 C14 H14B 109.3
H14A C14 H14B 107.9
O6 C15 C14 107.65(11)
O6 C15 C16 105.80(10)
C14 C15 C16 117.05(11)
O6 C15 H15 108.7
C14 C15 H15 108.7
C16 C15 H15 108.7
C18 C16 C11 104.24(11)
C18 C16 C15 104.20(10)
C11 C16 C15 117.73(10)
C18 C16 H16 110.1
C11 C16 H16 110.1
C15 C16 H16 110.1
O7 C17 O5 122.36(12)
O7 C17 C18 127.33(13)
O5 C17 C18 110.24(11)
C17 C18 C19 107.49(11)
C17 C18 C16 105.94(11)
C19 C18 C16 106.03(10)
C17 C18 H18 112.3
C19 C18 H18 112.3
C16 C18 H18 112.3
O8 C19 O6 123.05(13)
O8 C19 C18 126.82(12)
O6 C19 C18 110.06(12)
C17 O5 C11 111.76(10)
C19 O6 C15 112.15(10)

loop_
_geom_bond_atom_site_label_1
_geom_bond_atom_site_label_2
_geom_bond_distance
C1 O1 1.4673(17)
C1 C2 1.5104(19)
C1 C6 1.5523(18)
C1 H1 1.0000
C2 C3 1.523(2)
C2 H2A 0.9900
C2 H2B 0.9900
C3 C4 1.5259(19)
C3 H3A 0.9900
C3 H3B 0.9900
C4 C5 1.5124(19)
C4 H4A 0.9900
C4 H4B 0.9900
C5 O2 1.4681(17)
C5 C6 1.5517(17)
C5 H5 1.0000
C6 C8 1.5256(19)
C6 H6 1.0000
C7 O3 1.2008(17)
C7 O1 1.3386(17)
C7 C8 1.5226(19)
C8 C9 1.517(2)
C8 H8 1.0000
C9 O4 1.2006(18)
C9 O2 1.3412(18)
C11 O5 1.4661(17)
C11 C12 1.5145(19)
C11 C16 1.5498(17)
C11 H11 1.0000
C12 C13 1.518(2)
C12 H12A 0.9900
C12 H12B 0.9900
C13 C14 1.5192(19)
C13 H13A 0.9900
C13 H13B 0.9900
C14 C15 1.5127(18)
C14 H14A 0.9900
C14 H14B 0.9900
C15 O6 1.4699(18)
C15 C16 1.5500(17)
C15 H15 1.0000
C16 C18 1.5227(18)
C16 H16 1.0000
C17 O7 1.2011(18)
C17 O5 1.3403(17)
C17 C18 1.5166(18)
C18 C19 1.5208(19)
C18 H18 1.0000
C19 O8 1.2020(18)
C19 O6 1.3331(17)

loop_
_geom_torsion_atom_site_label_1
_geom_torsion_atom_site_label_2
_geom_torsion_atom_site_label_3
_geom_torsion_atom_site_label_4
_geom_torsion
O1 C1 C2 C3 -79.57(13)
C6 C1 C2 C3 39.63(17)
C1 C2 C3 C4 -62.73(15)
C2 C3 C4 C5 62.88(15)
C3 C4 C5 O2 79.28(14)
C3 C4 C5 C6 -40.10(17)
O2 C5 C6 C8 10.93(13)
C4 C5 C6 C8 131.77(12)
O2 C5 C6 C1 -103.82(13)
C4 C5 C6 C1 17.02(18)
O1 C1 C6 C8 -11.08(12)
C2 C1 C6 C8 -131.51(12)
O1 C1 C6 C5 103.72(13)
C2 C1 C6 C5 -16.71(18)
O3 C7 C8 C9 69.16(17)
O1 C7 C8 C9 -108.08(13)
O3 C7 C8 C6 -177.33(13)
O1 C7 C8 C6 5.43(14)
C5 C6 C8 C9 -4.81(13)
C1 C6 C8 C9 119.16(11)
C5 C6 C8 C7 -120.09(11)
C1 C6 C8 C7 3.89(13)
C7 C8 C9 O4 -67.95(18)
C6 C8 C9 O4 178.61(13)
C7 C8 C9 O2 109.83(13)
C6 C8 C9 O2 -3.61(14)
O3 C7 O1 C1 169.26(12)
C8 C7 O1 C1 -13.34(14)
C2 C1 O1 C7 141.35(11)
C6 C1 O1 C7 15.57(13)
O4 C9 O2 C5 -170.76(13)
C8 C9 O2 C5 11.34(14)
C4 C5 O2 C9 -140.17(11)
C6 C5 O2 C9 -14.20(14)
O5 C11 C12 C13 -78.60(14)
C16 C11 C12 C13 40.64(18)
C11 C12 C13 C14 -63.75(16)
C12 C13 C14 C15 62.50(16)
C13 C14 C15 O6 80.16(13)
C13 C14 C15 C16 -38.74(18)
O5 C11 C16 C18 -11.07(12)
C12 C11 C16 C18 -131.68(13)
O5 C11 C16 C15 103.72(13)
C12 C11 C16 C15 -16.89(19)
O6 C15 C16 C18 11.00(13)
C14 C15 C16 C18 130.89(13)
O6 C15 C16 C11 -103.82(13)
C14 C15 C16 C11 16.07(19)
O7 C17 C18 C19 67.56(16)
O5 C17 C18 C19 -109.37(12)
O7 C17 C18 C16 -179.41(13)
O5 C17 C18 C16 3.66(14)
C11 C16 C18 C17 4.86(13)
C15 C16 C18 C17 -119.15(11)
C11 C16 C18 C19 118.90(11)
C15 C16 C18 C19 -5.11(13)
C17 C18 C19 O8 -67.30(16)
C16 C18 C19 O8 179.73(13)
C17 C18 C19 O6 109.77(12)
C16 C18 C19 O6 -3.20(14)
O7 C17 O5 C11 171.44(12)
C18 C17 O5 C11 -11.45(14)
C12 C11 O5 C17 139.81(11)
C16 C11 O5 C17 14.34(13)
O8 C19 O6 C15 -171.84(12)
C18 C19 O6 C15 10.96(14)
C14 C15 O6 C19 -139.92(11)
C16 C15 O6 C19 -14.04(13)
